data_7203635
loop_
_publ_author_name
'Kumar, D. Krishna'
'Das, Amitava'
'Dastidar, Parthasarathi'

_publ_section_title
;
 Hydrogen-bonded microporous network, helix and 1-D zigzag chains in
 MOFs of Zn(ii): studying the effects of ligating topologies, hydrogen
 bonding backbone and counter-anions
;
_journal_issue 11
_journal_name_full CrystEngComm
_journal_page_first 805
_journal_paper_doi 10.1039/b612163m
_journal_volume 8
_journal_year 2006
_chemical_formula_sum 'C11 H12 Cl2 N4 O2.98 Zn'
_chemical_formula_weight 384.2
_chemical_name_systematic
;
?
;
_space_group_IT_number 60
_symmetry_cell_setting orthorhombic
_symmetry_space_group_name_Hall '-P 2n 2ab'
_symmetry_space_group_name_H-M 'P b c n'
_atom_sites_solution_hydrogens geom
_atom_sites_solution_primary direct
_atom_sites_solution_secondary difmap
_audit_creation_method SHELXL-97
_cell_angle_alpha 90.00
_cell_angle_beta 90.00
_cell_angle_gamma 90.00
_cell_formula_units_Z 8
_cell_length_a 18.3464(17)
_cell_length_b 6.8405(6)
_cell_length_c 24.146(2)
_cell_measurement_temperature 100(2)
_cell_volume 3030.3(5)
_computing_cell_refinement 'BRUKER AXS SMART 3'
_computing_data_collection 'BRUKER AXS SMART 3'
_computing_data_reduction 'BRUKER AXS SAINT'
_computing_molecular_graphics 'BRUKER SHELXLTL'
_computing_publication_material 'MERCURY 1.4'
_computing_structure_refinement 'SHELXL-97 (Sheldrick, 1997)'
_computing_structure_solution 'SHELXS-97 (Sheldrick, 1990)'
_diffrn_ambient_temperature 100(2)
_diffrn_detector_area_resol_mean 0.3
_diffrn_measured_fraction_theta_full 0.961
_diffrn_measured_fraction_theta_max 0.961
_diffrn_measurement_device_type 'BRUKER SMART CCD AREA DETECTOR'
_diffrn_measurement_method 'PHI-OMEGA SCAN'
_diffrn_radiation_monochromator graphite
_diffrn_radiation_source 'fine-focus sealed tube'
_diffrn_radiation_type MoK\a
_diffrn_radiation_wavelength 0.71073
_diffrn_reflns_av_R_equivalents 0.0509
_diffrn_reflns_av_sigmaI/netI 0.0443
_diffrn_reflns_limit_h_max 22
_diffrn_reflns_limit_h_min -24
_diffrn_reflns_limit_k_max 9
_diffrn_reflns_limit_k_min -9
_diffrn_reflns_limit_l_max 24
_diffrn_reflns_limit_l_min -32
_diffrn_reflns_number 16793
_diffrn_reflns_theta_full 28.28
_diffrn_reflns_theta_max 28.28
_diffrn_reflns_theta_min 1.69
_exptl_absorpt_coefficient_mu 1.986
_exptl_absorpt_correction_T_max 0.8901
_exptl_absorpt_correction_T_min 0.5690
_exptl_absorpt_correction_type multi-scan
_exptl_absorpt_process_details BRUKER-SADABS
_exptl_crystal_colour COLORLESS
_exptl_crystal_density_diffrn 1.675
_exptl_crystal_density_method 'not measured'
_exptl_crystal_description PLATE
_exptl_crystal_F_000 1535
_exptl_crystal_size_max 0.32
_exptl_crystal_size_mid 0.18
_exptl_crystal_size_min 0.06
_refine_diff_density_max 0.812
_refine_diff_density_min -0.506
_refine_diff_density_rms 0.104
_refine_ls_extinction_method none
_refine_ls_goodness_of_fit_ref 1.097
_refine_ls_hydrogen_treatment mixed
_refine_ls_matrix_type full
_refine_ls_number_parameters 196
_refine_ls_number_reflns 3613
_refine_ls_number_restraints 0
_refine_ls_restrained_S_all 1.097
_refine_ls_R_factor_all 0.0588
_refine_ls_R_factor_gt 0.0448
_refine_ls_shift/su_max 0.001
_refine_ls_shift/su_mean 0.000
_refine_ls_structure_factor_coef Fsqd
_refine_ls_weighting_details 'calc w=1/[\s^2^(Fo^2^)+(0.0474P)^2^+1.7686P] where P=(Fo^2^+2Fc^2^)/3'
_refine_ls_weighting_scheme calc
_refine_ls_wR_factor_gt 0.0962
_refine_ls_wR_factor_ref 0.1013
_reflns_number_gt 2979
_reflns_number_total 3613
_reflns_threshold_expression >2sigma(I)
_cod_data_source_file b612163m.txt
_cod_data_source_block kkb482h
_cod_depositor_comments
;
The following automatic conversions were performed:
'_symmetry_cell_setting' value 'ORTHORHOMBIC' changed to 'orthorhombic'
according to '/home/saulius/struct/CIF-dictionaries/cif_core.dic'
dictionary named 'cif_core.dic' version 2.4.1 from
2010-06-29.

'_exptl_absorpt_correction_type' value 'MULTI-SCAN' changed
to 'multi-scan' according to
'/home/saulius/struct/CIF-dictionaries/cif_core.dic' dictionary named
'cif_core.dic' version 2.4.1 from 2010-06-29.

Automatic conversion script
Id: cif_fix_enum 1527 2010-12-29 10:47:43Z saulius 
;
_cod_original_sg_symbol_H-M Pbcn
_cod_database_code 7203635

loop_
_symmetry_equiv_pos_as_xyz
'x, y, z'
'-x+1/2, -y+1/2, z+1/2'
'-x, y, -z+1/2'
'x+1/2, -y+1/2, -z'
'-x, -y, -z'
'x-1/2, y-1/2, -z-1/2'
'x, -y, z-1/2'
'-x-1/2, y-1/2, z'

loop_
_atom_site_label
_atom_site_type_symbol
_atom_site_fract_x
_atom_site_fract_y
_atom_site_fract_z
_atom_site_U_iso_or_equiv
_atom_site_adp_type
_atom_site_occupancy
_atom_site_symmetry_multiplicity
_atom_site_calc_flag
_atom_site_refinement_flags
_atom_site_disorder_assembly
_atom_site_disorder_group
Zn1 Zn 0.099591(18) 0.41458(5) 0.379112(13) 0.01453(11) Uani 1 1 d . . .
Cl2 Cl -0.01379(4) 0.45719(11) 0.34619(3) 0.02131(17) Uani 1 1 d . . .
Cl3 Cl 0.12365(4) 0.11514(11) 0.41220(3) 0.02328(18) Uani 1 1 d . . .
N1 N 0.16814(13) 0.4688(3) 0.31502(10) 0.0152(5) Uani 1 1 d . . .
C2 C 0.14205(16) 0.5080(4) 0.26431(12) 0.0178(6) Uani 1 1 d . . .
H2 H 0.0918 0.5183 0.2602 0.021 Uiso 1 1 calc R . .
C3 C 0.18479(16) 0.5340(4) 0.21804(12) 0.0167(6) Uani 1 1 d . . .
H3 H 0.1638 0.5585 0.1837 0.020 Uiso 1 1 calc R . .
C4 C 0.26050(15) 0.5225(4) 0.22400(11) 0.0142(6) Uani 1 1 d . . .
C5 C 0.28810(15) 0.4823(4) 0.27678(12) 0.0162(6) Uani 1 1 d . . .
H5 H 0.3381 0.4741 0.2824 0.019 Uiso 1 1 calc R . .
C6 C 0.24077(16) 0.4550(4) 0.32025(12) 0.0154(6) Uani 1 1 d . . .
H6 H 0.2600 0.4256 0.3549 0.018 Uiso 1 1 calc R . .
N7 N 0.30946(14) 0.5478(4) 0.18120(10) 0.0183(5) Uani 1 1 d . . .
C8 C 0.29396(16) 0.6142(4) 0.12828(12) 0.0168(6) Uani 1 1 d . . .
O9 O 0.23342(11) 0.6608(3) 0.11323(8) 0.0212(5) Uani 1 1 d . . .
N10 N 0.35519(15) 0.6224(4) 0.09594(11) 0.0188(6) Uani 1 1 d . . .
C11 C 0.36131(16) 0.7121(4) 0.04470(12) 0.0162(6) Uani 1 1 d . . .
C12 C 0.30359(16) 0.7918(5) 0.01549(12) 0.0210(7) Uani 1 1 d . . .
H12 H 0.2563 0.7823 0.0290 0.025 Uiso 1 1 calc R . .
C13 C 0.31736(17) 0.8853(5) -0.03379(13) 0.0220(7) Uani 1 1 d . . .
H13 H 0.2781 0.9392 -0.0528 0.026 Uiso 1 1 calc R . .
N14 N 0.38376(13) 0.9035(3) -0.05616(10) 0.0172(5) Uani 1 1 d . . .
C15 C 0.43955(15) 0.8209(4) -0.02849(12) 0.0167(6) Uani 1 1 d . . .
H15 H 0.4861 0.8288 -0.0436 0.020 Uiso 1 1 calc R . .
C16 C 0.43077(16) 0.7256(4) 0.02099(11) 0.0173(6) Uani 1 1 d . . .
H16 H 0.4707 0.6702 0.0387 0.021 Uiso 1 1 calc R . .
O17 O 0.4615(3) 0.5894(7) 0.2463(2) 0.0458(13) Uiso 0.55 1 d P . .
O18 O 0.1059(5) 0.7384(15) 0.0435(4) 0.044(2) Uiso 0.27 1 d P . .
O19 O 0.4543(3) 0.4182(7) 0.1697(2) 0.0399(12) Uiso 0.57 1 d P . .
O20 O 0.4859(3) 0.4265(7) 0.1459(2) 0.0452(12) Uiso 0.59 1 d P . .
H7 H 0.3532(19) 0.529(5) 0.1901(15) 0.026(10) Uiso 1 1 d . . .
H10 H 0.388(2) 0.578(6) 0.1077(18) 0.036(13) Uiso 1 1 d . . .

loop_
_atom_site_aniso_label
_atom_site_aniso_U_11
_atom_site_aniso_U_22
_atom_site_aniso_U_33
_atom_site_aniso_U_23
_atom_site_aniso_U_13
_atom_site_aniso_U_12
Zn1 0.01593(18) 0.0183(2) 0.00937(18) 0.00034(13) -0.00049(12) -0.00052(12)
Cl2 0.0170(3) 0.0287(4) 0.0182(4) 0.0027(3) -0.0037(3) 0.0000(3)
Cl3 0.0245(4) 0.0216(4) 0.0237(4) 0.0074(3) 0.0061(3) 0.0051(3)
N1 0.0196(12) 0.0160(12) 0.0101(12) -0.0009(9) -0.0001(9) -0.0029(10)
C2 0.0165(14) 0.0230(16) 0.0140(14) -0.0017(12) -0.0019(12) -0.0047(12)
C3 0.0208(14) 0.0190(15) 0.0103(13) 0.0012(11) -0.0017(12) -0.0026(12)
C4 0.0188(14) 0.0131(14) 0.0107(13) -0.0007(11) 0.0016(11) -0.0008(11)
C5 0.0151(14) 0.0160(14) 0.0177(15) 0.0007(11) -0.0010(11) -0.0019(11)
C6 0.0221(15) 0.0139(14) 0.0102(13) 0.0014(10) -0.0040(11) -0.0016(11)
N7 0.0149(13) 0.0246(14) 0.0154(13) 0.0030(10) 0.0021(10) 0.0013(10)
C8 0.0198(15) 0.0166(15) 0.0139(14) 0.0032(11) 0.0008(12) -0.0022(11)
O9 0.0193(11) 0.0322(13) 0.0121(10) 0.0059(9) 0.0029(8) 0.0008(9)
N10 0.0155(13) 0.0252(14) 0.0156(13) 0.0050(11) 0.0002(11) 0.0024(11)
C11 0.0219(15) 0.0149(14) 0.0118(14) -0.0007(11) 0.0005(11) -0.0032(11)
C12 0.0165(15) 0.0310(18) 0.0156(15) 0.0036(13) 0.0038(12) 0.0007(12)
C13 0.0207(15) 0.0289(17) 0.0163(15) 0.0034(13) -0.0012(13) 0.0031(13)
N14 0.0200(13) 0.0204(13) 0.0111(12) -0.0001(10) 0.0005(10) -0.0009(10)
C15 0.0138(14) 0.0214(15) 0.0148(14) -0.0021(12) 0.0004(11) -0.0018(11)
C16 0.0183(14) 0.0204(15) 0.0131(14) -0.0014(11) -0.0029(12) -0.0014(12)

loop_
_atom_type_symbol
_atom_type_description
_atom_type_scat_dispersion_real
_atom_type_scat_dispersion_imag
_atom_type_scat_source
C C 0.0033 0.0016 'International Tables Vol C Tables 4.2.6.8 and 6.1.1.4'
H H 0.0000 0.0000 'International Tables Vol C Tables 4.2.6.8 and 6.1.1.4'
N N 0.0061 0.0033 'International Tables Vol C Tables 4.2.6.8 and 6.1.1.4'
O O 0.0106 0.0060 'International Tables Vol C Tables 4.2.6.8 and 6.1.1.4'
Cl Cl 0.1484 0.1585 'International Tables Vol C Tables 4.2.6.8 and 6.1.1.4'
Zn Zn 0.2839 1.4301 'International Tables Vol C Tables 4.2.6.8 and 6.1.1.4'

loop_
_geom_angle_atom_site_label_1
_geom_angle_atom_site_label_2
_geom_angle_atom_site_label_3
_geom_angle
_geom_angle_site_symmetry_1
_geom_angle_site_symmetry_3
_geom_angle_publ_flag
N14 Zn1 N1 112.56(10) 2_565 . ?
N14 Zn1 Cl3 104.91(7) 2_565 . ?
N1 Zn1 Cl3 108.48(7) . . ?
N14 Zn1 Cl2 109.50(7) 2_565 . ?
N1 Zn1 Cl2 106.28(7) . . ?
Cl3 Zn1 Cl2 115.27(3) . . ?
C2 N1 C6 117.0(2) . . ?
C2 N1 Zn1 120.78(19) . . ?
C6 N1 Zn1 122.07(19) . . ?
N1 C2 C3 124.3(3) . . ?
N1 C2 H2 117.9 . . ?
C3 C2 H2 117.9 . . ?
C2 C3 C4 118.4(3) . . ?
C2 C3 H3 120.8 . . ?
C4 C3 H3 120.8 . . ?
N7 C4 C3 124.2(3) . . ?
N7 C4 C5 118.1(3) . . ?
C3 C4 C5 117.7(3) . . ?
C6 C5 C4 119.6(3) . . ?
C6 C5 H5 120.2 . . ?
C4 C5 H5 120.2 . . ?
N1 C6 C5 123.1(3) . . ?
N1 C6 H6 118.5 . . ?
C5 C6 H6 118.5 . . ?
C4 N7 C8 126.7(3) . . ?
C4 N7 H7 114(2) . . ?
C8 N7 H7 119(2) . . ?
O9 C8 N10 124.8(3) . . ?
O9 C8 N7 123.4(3) . . ?
N10 C8 N7 111.8(3) . . ?
C8 N10 C11 126.4(3) . . ?
C8 N10 H10 116(3) . . ?
C11 N10 H10 118(3) . . ?
C12 C11 N10 124.6(3) . . ?
C12 C11 C16 117.5(3) . . ?
N10 C11 C16 117.9(3) . . ?
C13 C12 C11 118.9(3) . . ?
C13 C12 H12 120.5 . . ?
C11 C12 H12 120.5 . . ?
N14 C13 C12 124.1(3) . . ?
N14 C13 H13 118.0 . . ?
C12 C13 H13 118.0 . . ?
C13 N14 C15 116.9(3) . . ?
C13 N14 Zn1 120.5(2) . 2_564 ?
C15 N14 Zn1 121.8(2) . 2_564 ?
N14 C15 C16 122.9(3) . . ?
N14 C15 H15 118.6 . . ?
C16 C15 H15 118.6 . . ?
C15 C16 C11 119.7(3) . . ?
C15 C16 H16 120.2 . . ?
C11 C16 H16 120.2 . . ?

loop_
_geom_bond_atom_site_label_1
_geom_bond_atom_site_label_2
_geom_bond_distance
_geom_bond_site_symmetry_2
_geom_bond_publ_flag
Zn1 N14 2.021(2) 2_565 ?
Zn1 N1 2.028(2) . ?
Zn1 Cl3 2.2424(8) . ?
Zn1 Cl2 2.2458(8) . ?
N1 C2 1.342(4) . ?
N1 C6 1.342(4) . ?
C2 C3 1.376(4) . ?
C2 H2 0.9300 . ?
C3 C4 1.399(4) . ?
C3 H3 0.9300 . ?
C4 N7 1.380(4) . ?
C4 C5 1.399(4) . ?
C5 C6 1.375(4) . ?
C5 H5 0.9300 . ?
C6 H6 0.9300 . ?
N7 C8 1.386(4) . ?
N7 H7 0.84(3) . ?
C8 O9 1.211(4) . ?
C8 N10 1.369(4) . ?
N10 C11 1.385(4) . ?
N10 H10 0.73(4) . ?
C11 C12 1.384(4) . ?
C11 C16 1.400(4) . ?
C12 C13 1.374(4) . ?
C12 H12 0.9300 . ?
C13 N14 1.338(4) . ?
C13 H13 0.9300 . ?
N14 C15 1.347(4) . ?
N14 Zn1 2.021(2) 2_564 ?
C15 C16 1.370(4) . ?
C15 H15 0.9300 . ?
C16 H16 0.9300 . ?
O17 O17 1.422(10) 3_655 ?
O19 O20 0.819(6) 1 ?
O19 O20 0.819(6) . ?
O20 O19 0.819(6) 1 ?

loop_
_geom_hbond_atom_site_label_D
_geom_hbond_atom_site_label_H
_geom_hbond_atom_site_label_A
_geom_hbond_distance_DH
_geom_hbond_distance_HA
_geom_hbond_distance_DA
_geom_hbond_angle_DHA
_geom_hbond_site_symmetry_A
N7 H7 O17 0.84(3) 2.44(4) 3.216(6) 153(3) 1
N7 H7 O19 0.84(3) 2.06(4) 2.815(6) 149(3) 1
N10 H10 O19 0.73(4) 2.22(4) 2.904(6) 157(4) 1
N10 H10 O20 0.73(4) 2.28(4) 3.001(6) 177(4) 1
C5 H5 O17 0.93 2.55 3.347(6) 143.8 1
